data_4078692
loop_
_publ_author_name
'Hirano, Masafumi'
'Okamoto, Takuya'
'Komine, Nobuyuki'
'Komiya, Sanshiro'

_publ_section_title
;
 Stoichiometric Carbon--Carbon Bond Forming Reaction of 1,3-Diene with
 1,2-Diene in a Ruthenium(0) Complex
;
_journal_issue 13
_journal_name_full Organometallics
_journal_page_first 4639
_journal_paper_doi 10.1021/om300326q
_journal_volume 31
_journal_year 2012
_chemical_formula_moiety 'C20 H30 O2 Ru'
_chemical_formula_sum 'C20 H30 O2 Ru'
_chemical_formula_weight 403.53
_space_group_IT_number 2
_symmetry_cell_setting triclinic
_symmetry_Int_Tables_number 2
_symmetry_space_group_name_Hall '-P 1'
_symmetry_space_group_name_H-M 'P -1'
_atom_sites_solution_hydrogens geom
_atom_sites_solution_primary direct
_atom_sites_solution_secondary difmap
_cell_angle_alpha 88.652(11)
_cell_angle_beta 80.572(10)
_cell_angle_gamma 67.346(7)
_cell_formula_units_Z 2
_cell_length_a 7.2400(18)
_cell_length_b 9.098(3)
_cell_length_c 14.711(5)
_cell_measurement_reflns_used 2683
_cell_measurement_temperature 200
_cell_measurement_theta_max 27.47
_cell_measurement_theta_min 3.09
_cell_volume 881.3(5)
_computing_cell_refinement CrystalClear
_computing_data_collection 'CrystalClear (Rigaku Inc., 2007)'
_computing_data_reduction CrystalClear
_computing_molecular_graphics 'CrystalStructure 4.0'
_computing_publication_material 'CrystalStructure 4.0 (Rigaku, 2010)'
_computing_structure_refinement 'SHELXL97 (Sheldrick, 2008)'
_computing_structure_solution 'SIR92 (Altomare, et al., 1994)'
_diffrn_ambient_temperature 200
_diffrn_detector_area_resol_mean 7.314
_diffrn_measured_fraction_theta_full 0.982
_diffrn_measured_fraction_theta_max 0.982
_diffrn_measurement_device_type 'Rigaku Mercury70'
_diffrn_measurement_method \w
_diffrn_radiation_type 'Mo K\a'
_diffrn_radiation_wavelength 0.71075
_diffrn_reflns_av_R_equivalents 0.0242
_diffrn_reflns_limit_h_max 9
_diffrn_reflns_limit_h_min -9
_diffrn_reflns_limit_k_max 11
_diffrn_reflns_limit_k_min -7
_diffrn_reflns_limit_l_max 18
_diffrn_reflns_limit_l_min -19
_diffrn_reflns_number 7127
_diffrn_reflns_theta_full 27.48
_diffrn_reflns_theta_max 27.48
_diffrn_standards_number 0
_exptl_absorpt_coefficient_mu 0.897
_exptl_absorpt_correction_T_max 0.836
_exptl_absorpt_correction_T_min 0.818
_exptl_absorpt_correction_type numerical
_exptl_absorpt_process_details 'NUMABS (Rigaku, 1999)'
_exptl_crystal_colour colorless
_exptl_crystal_density_diffrn 1.520
_exptl_crystal_density_method 'not measured'
_exptl_crystal_description prism
_exptl_crystal_F_000 420.00
_exptl_crystal_size_max 0.200
_exptl_crystal_size_mid 0.200
_exptl_crystal_size_min 0.200
_refine_diff_density_max 0.800
_refine_diff_density_min -0.600
_refine_ls_extinction_method none
_refine_ls_goodness_of_fit_ref 0.686
_refine_ls_hydrogen_treatment constr
_refine_ls_number_parameters 208
_refine_ls_number_reflns 3972
_refine_ls_number_restraints 0
_refine_ls_R_factor_gt 0.0308
_refine_ls_shift/su_max 0.000
_refine_ls_structure_factor_coef Fsqd
_refine_ls_weighting_details 'w = 1/[\s^2^(Fo^2^)+(0.0778P)^2^+1.1781P] where P=(Fo^2^+2Fc^2^)/3'
_refine_ls_weighting_scheme calc
_refine_ls_wR_factor_ref 0.0854
_reflns_number_gt 3447
_reflns_number_total 3972
_reflns_threshold_expression F^2^>2.0\s(F^2^)
_cod_data_source_file om300326q_si_002.cif
_cod_data_source_block OKT0245-3_(Compound_2aa)
_cod_original_cell_volume 881.4(5)
_cod_database_code 4078692

loop_
_symmetry_equiv_pos_site_id
_symmetry_equiv_pos_as_xyz
1 +X,+Y,+Z
2 -X,-Y,-Z

loop_
_atom_site_label
_atom_site_type_symbol
_atom_site_fract_x
_atom_site_fract_y
_atom_site_fract_z
_atom_site_U_iso_or_equiv
_atom_site_adp_type
_atom_site_occupancy
_atom_site_symmetry_multiplicity
_atom_site_calc_flag
_atom_site_refinement_flags
Ru1 Ru 0.16325(3) 0.41614(2) 0.736761(14) 0.01998(8) Uani 1.0 2 d .
O1 O 0.0361(4) 0.2109(3) 0.94777(15) 0.0320(5) Uani 1.0 2 d .
O2 O -0.2464(3) 0.2616(3) 0.88653(15) 0.0319(5) Uani 1.0 2 d .
C1 C 0.3263(5) 0.5762(4) 0.7009(3) 0.0352(7) Uani 1.0 2 d .
C2 C 0.1286(5) 0.6653(4) 0.6815(2) 0.0301(7) Uani 1.0 2 d .
C3 C -0.0437(5) 0.6953(4) 0.7480(2) 0.0276(6) Uani 1.0 2 d .
C4 C -0.0347(5) 0.6973(4) 0.8511(2) 0.0290(7) Uani 1.0 2 d .
C5 C 0.1093(7) 0.7203(4) 0.5840(3) 0.0429(9) Uani 1.0 2 d .
C6 C -0.2547(5) 0.7685(4) 0.7243(3) 0.0395(8) Uani 1.0 2 d .
C7 C 0.2348(5) 0.4370(4) 0.8823(2) 0.0295(7) Uani 1.0 2 d .
C8 C 0.0333(5) 0.5236(4) 0.87471(19) 0.0266(6) Uani 1.0 2 d .
C9 C -0.0890(4) 0.4401(4) 0.85579(19) 0.0250(6) Uani 1.0 2 d .
C10 C -0.0857(5) 0.2942(4) 0.90179(19) 0.0254(6) Uani 1.0 2 d .
C11 C -0.2644(6) 0.1213(4) 0.9294(3) 0.0370(8) Uani 1.0 2 d .
C12 C -0.3767(6) 0.1608(5) 1.0258(3) 0.0429(9) Uani 1.0 2 d .
C13 C 0.4533(4) 0.2176(4) 0.7084(2) 0.0257(6) Uani 1.0 2 d .
C14 C 0.3061(4) 0.1613(4) 0.7523(2) 0.0247(6) Uani 1.0 2 d .
C15 C 0.2217(5) 0.0607(4) 0.7034(3) 0.0324(7) Uani 1.0 2 d .
C16 C 0.0259(5) 0.1639(4) 0.6670(3) 0.0332(7) Uani 1.0 2 d .
C17 C 0.0161(5) 0.3299(4) 0.6448(2) 0.0268(6) Uani 1.0 2 d .
C18 C 0.1746(5) 0.3601(4) 0.59083(19) 0.0275(6) Uani 1.0 2 d .
C19 C 0.3742(5) 0.2269(4) 0.5462(2) 0.0339(7) Uani 1.0 2 d .
C20 C 0.5389(5) 0.1911(4) 0.6063(2) 0.0331(7) Uani 1.0 2 d .
H1A H 0.3645 0.6182 0.7532 0.0422 Uiso 1.0 2 calc R
H1B H 0.4364 0.5411 0.6467 0.0422 Uiso 1.0 2 calc R
H4A H 0.0638 0.7422 0.8635 0.0347 Uiso 1.0 2 calc R
H4B H -0.1697 0.7610 0.8870 0.0347 Uiso 1.0 2 calc R
H5A H 0.2349 0.6589 0.5420 0.0515 Uiso 1.0 2 calc R
H5B H 0.0854 0.8339 0.5822 0.0515 Uiso 1.0 2 calc R
H5C H -0.0048 0.7037 0.5647 0.0515 Uiso 1.0 2 calc R
H6A H -0.2528 0.7314 0.6620 0.0474 Uiso 1.0 2 calc R
H6B H -0.3006 0.8849 0.7268 0.0474 Uiso 1.0 2 calc R
H6C H -0.3477 0.7366 0.7686 0.0474 Uiso 1.0 2 calc R
H7A H 0.2638 0.3412 0.9196 0.0354 Uiso 1.0 2 calc R
H7B H 0.3192 0.4984 0.8890 0.0354 Uiso 1.0 2 calc R
H9 H -0.2266 0.5119 0.8439 0.0300 Uiso 1.0 2 calc R
H11A H -0.1273 0.0383 0.9297 0.0444 Uiso 1.0 2 calc R
H11B H -0.3371 0.0781 0.8929 0.0444 Uiso 1.0 2 calc R
H12A H -0.5063 0.2512 1.0262 0.0515 Uiso 1.0 2 calc R
H12B H -0.2953 0.1890 1.0640 0.0515 Uiso 1.0 2 calc R
H12C H -0.4023 0.0683 1.0506 0.0515 Uiso 1.0 2 calc R
H13 H 0.5525 0.2189 0.7479 0.0308 Uiso 1.0 2 calc R
H14 H 0.3208 0.1318 0.8174 0.0296 Uiso 1.0 2 calc R
H15A H 0.1928 -0.0155 0.7468 0.0388 Uiso 1.0 2 calc R
H15B H 0.3254 -0.0016 0.6511 0.0388 Uiso 1.0 2 calc R
H16A H 0.0180 0.1107 0.6107 0.0398 Uiso 1.0 2 calc R
H16B H -0.0930 0.1723 0.7139 0.0398 Uiso 1.0 2 calc R
H17 H -0.1223 0.4076 0.6376 0.0321 Uiso 1.0 2 calc R
H18 H 0.1284 0.4560 0.5528 0.0330 Uiso 1.0 2 calc R
H19A H 0.3496 0.1291 0.5368 0.0407 Uiso 1.0 2 calc R
H19B H 0.4217 0.2595 0.4851 0.0407 Uiso 1.0 2 calc R
H20A H 0.6354 0.0789 0.5940 0.0398 Uiso 1.0 2 calc R
H20B H 0.6153 0.2602 0.5890 0.0398 Uiso 1.0 2 calc R

loop_
_atom_site_aniso_label
_atom_site_aniso_U_11
_atom_site_aniso_U_22
_atom_site_aniso_U_33
_atom_site_aniso_U_12
_atom_site_aniso_U_13
_atom_site_aniso_U_23
Ru1 0.02059(12) 0.02092(13) 0.01900(12) -0.00829(9) -0.00422(8) 0.00089(8)
O1 0.0341(11) 0.0320(11) 0.0291(11) -0.0116(9) -0.0073(9) 0.0097(9)
O2 0.0312(11) 0.0330(12) 0.0354(12) -0.0166(9) -0.0071(9) 0.0112(10)
C1 0.0382(17) 0.0359(17) 0.0376(18) -0.0227(14) -0.0023(14) 0.0031(14)
C2 0.0445(17) 0.0254(15) 0.0272(15) -0.0205(13) -0.0074(13) 0.0027(12)
C3 0.0379(16) 0.0181(13) 0.0272(15) -0.0100(12) -0.0089(12) 0.0012(11)
C4 0.0360(16) 0.0234(14) 0.0256(15) -0.0088(12) -0.0065(12) -0.0031(11)
C5 0.070(3) 0.0342(18) 0.0306(17) -0.0278(17) -0.0065(17) 0.0075(14)
C6 0.0424(18) 0.0311(17) 0.0417(19) -0.0078(14) -0.0145(15) 0.0070(14)
C7 0.0355(15) 0.0342(16) 0.0221(14) -0.0151(13) -0.0098(12) 0.0020(12)
C8 0.0344(15) 0.0271(14) 0.0178(13) -0.0120(12) -0.0032(11) 0.0001(11)
C9 0.0227(13) 0.0243(14) 0.0249(14) -0.0061(11) -0.0035(11) 0.0029(11)
C10 0.0259(13) 0.0273(14) 0.0196(13) -0.0086(11) 0.0012(11) 0.0001(11)
C11 0.0416(18) 0.0334(17) 0.0417(19) -0.0200(15) -0.0098(15) 0.0097(14)
C12 0.0405(18) 0.053(3) 0.041(2) -0.0247(17) -0.0089(15) 0.0191(17)
C13 0.0186(12) 0.0266(14) 0.0261(14) -0.0025(11) -0.0033(11) -0.0010(11)
C14 0.0244(13) 0.0203(13) 0.0249(14) -0.0033(11) -0.0058(11) 0.0037(11)
C15 0.0344(16) 0.0245(15) 0.0394(18) -0.0118(13) -0.0084(13) 0.0008(13)
C16 0.0313(15) 0.0276(16) 0.0442(19) -0.0142(13) -0.0080(14) -0.0048(13)
C17 0.0267(14) 0.0261(14) 0.0286(15) -0.0075(12) -0.0138(12) -0.0036(12)
C18 0.0364(15) 0.0265(15) 0.0194(13) -0.0100(12) -0.0091(12) -0.0005(11)
C19 0.0364(16) 0.0382(18) 0.0231(15) -0.0112(14) -0.0014(13) -0.0032(13)
C20 0.0252(14) 0.0388(17) 0.0293(16) -0.0077(13) 0.0007(12) -0.0001(13)

loop_
_atom_type_symbol
_atom_type_description
_atom_type_scat_dispersion_real
_atom_type_scat_dispersion_imag
_atom_type_scat_source
C C 0.0033 0.0016
;
International Tables for Crystallography
(1992, Vol. C, Tables 4.2.6.8 and 6.1.1.4)
;
H H 0.0000 0.0000
;
International Tables for Crystallography
(1992, Vol. C, Table 6.1.1.4)
;
O O 0.0106 0.0060
;
International Tables for Crystallography
(1992, Vol. C, Tables 4.2.6.8 and 6.1.1.4)
;
Ru Ru -1.2594 0.8363
;
International Tables for Crystallography
(1992, Vol. C, Tables 4.2.6.8 and 6.1.1.4)
;

loop_
_geom_angle_atom_site_label_1
_geom_angle_atom_site_label_2
_geom_angle_atom_site_label_3
_geom_angle
_geom_angle_publ_flag
C1 Ru1 C2 36.40(12) yes
C1 Ru1 C3 64.29(12) yes
C1 Ru1 C7 83.55(14) yes
C1 Ru1 C8 93.70(13) yes
C1 Ru1 C9 128.87(12) yes
C1 Ru1 C13 87.96(12) yes
C1 Ru1 C14 125.17(12) yes
C1 Ru1 C17 126.25(13) yes
C1 Ru1 C18 92.21(14) yes
C2 Ru1 C3 34.29(11) yes
C2 Ru1 C7 101.31(13) yes
C2 Ru1 C8 89.79(11) yes
C2 Ru1 C9 110.33(10) yes
C2 Ru1 C13 120.16(12) yes
C2 Ru1 C14 157.71(11) yes
C2 Ru1 C17 102.81(13) yes
C2 Ru1 C18 82.55(12) yes
C3 Ru1 C7 89.22(11) yes
C3 Ru1 C8 63.17(11) yes
C3 Ru1 C9 76.16(11) yes
C3 Ru1 C13 152.25(13) yes
C3 Ru1 C14 167.80(11) yes
C3 Ru1 C17 100.95(11) yes
C3 Ru1 C18 100.96(11) yes
C7 Ru1 C8 35.87(11) yes
C7 Ru1 C9 64.12(12) yes
C7 Ru1 C13 87.12(11) yes
C7 Ru1 C14 84.67(12) yes
C7 Ru1 C17 150.07(13) yes
C7 Ru1 C18 166.03(10) yes
C8 Ru1 C9 37.60(14) yes
C8 Ru1 C13 121.84(11) yes
C8 Ru1 C14 106.56(11) yes
C8 Ru1 C17 126.92(12) yes
C8 Ru1 C18 158.09(11) yes
C9 Ru1 C13 125.85(11) yes
C9 Ru1 C14 91.67(11) yes
C9 Ru1 C17 90.85(12) yes
C9 Ru1 C18 127.41(13) yes
C13 Ru1 C14 38.06(12) yes
C13 Ru1 C17 95.78(11) yes
C13 Ru1 C18 79.42(11) yes
C14 Ru1 C17 79.69(12) yes
C14 Ru1 C18 86.96(11) yes
C17 Ru1 C18 37.25(13) yes
C10 O2 C11 115.9(3) yes
Ru1 C1 C2 76.3(3) yes
Ru1 C2 C1 67.3(2) yes
Ru1 C2 C3 75.57(19) yes
Ru1 C2 C5 127.7(3) yes
C1 C2 C3 121.5(3) yes
C1 C2 C5 117.8(3) yes
C3 C2 C5 120.6(3) yes
Ru1 C3 C2 70.14(16) yes
Ru1 C3 C4 89.60(16) yes
Ru1 C3 C6 124.9(3) yes
C2 C3 C4 121.7(3) yes
C2 C3 C6 121.7(3) yes
C4 C3 C6 114.9(3) yes
C3 C4 C8 104.1(3) yes
Ru1 C7 C8 66.57(18) yes
Ru1 C8 C4 98.78(18) yes
Ru1 C8 C7 77.56(17) yes
Ru1 C8 C9 74.56(17) yes
C4 C8 C7 119.9(4) yes
C4 C8 C9 117.3(3) yes
C7 C8 C9 119.0(3) yes
Ru1 C9 C8 67.84(16) yes
Ru1 C9 C10 117.62(16) yes
C8 C9 C10 122.9(3) yes
O1 C10 O2 122.1(3) yes
O1 C10 C9 128.0(4) yes
O2 C10 C9 109.9(3) yes
O2 C11 C12 110.9(3) yes
Ru1 C13 C14 71.24(14) yes
Ru1 C13 C20 112.36(19) yes
C14 C13 C20 123.8(3) yes
Ru1 C14 C13 70.70(16) yes
Ru1 C14 C15 114.88(19) yes
C13 C14 C15 123.9(3) yes
C14 C15 C16 112.1(3) yes
C15 C16 C17 112.7(3) yes
Ru1 C17 C16 112.0(3) yes
Ru1 C17 C18 72.2(2) yes
C16 C17 C18 123.5(3) yes
Ru1 C18 C17 70.60(18) yes
Ru1 C18 C19 114.0(2) yes
C17 C18 C19 123.0(3) yes
C18 C19 C20 111.5(3) yes
C13 C20 C19 112.7(3) yes
Ru1 C1 H1A 115.805 no
Ru1 C1 H1B 115.806 no
C2 C1 H1A 115.804 no
C2 C1 H1B 115.804 no
H1A C1 H1B 112.801 no
C3 C4 H4A 110.935 no
C3 C4 H4B 110.935 no
C8 C4 H4A 110.934 no
C8 C4 H4B 110.936 no
H4A C4 H4B 108.955 no
C2 C5 H5A 109.474 no
C2 C5 H5B 109.470 no
C2 C5 H5C 109.473 no
H5A C5 H5B 109.470 no
H5A C5 H5C 109.471 no
H5B C5 H5C 109.468 no
C3 C6 H6A 109.476 no
C3 C6 H6B 109.468 no
C3 C6 H6C 109.470 no
H6A C6 H6B 109.474 no
H6A C6 H6C 109.472 no
H6B C6 H6C 109.468 no
Ru1 C7 H7A 117.054 no
Ru1 C7 H7B 117.054 no
C8 C7 H7A 117.048 no
C8 C7 H7B 117.053 no
H7A C7 H7B 114.078 no
Ru1 C9 H9 113.612 no
C8 C9 H9 113.611 no
C10 C9 H9 113.616 no
O2 C11 H11A 109.459 no
O2 C11 H11B 109.462 no
C12 C11 H11A 109.477 no
C12 C11 H11B 109.471 no
H11A C11 H11B 108.051 no
C11 C12 H12A 109.477 no
C11 C12 H12B 109.474 no
C11 C12 H12C 109.466 no
H12A C12 H12B 109.471 no
H12A C12 H12C 109.471 no
H12B C12 H12C 109.468 no
Ru1 C13 H13 114.015 no
C14 C13 H13 114.015 no
C20 C13 H13 114.006 no
Ru1 C14 H14 113.436 no
C13 C14 H14 113.433 no
C15 C14 H14 113.441 no
C14 C15 H15A 109.181 no
C14 C15 H15B 109.180 no
C16 C15 H15A 109.176 no
C16 C15 H15B 109.186 no
H15A C15 H15B 107.885 no
C15 C16 H16A 109.062 no
C15 C16 H16B 109.070 no
C17 C16 H16A 109.061 no
C17 C16 H16B 109.063 no
H16A C16 H16B 107.814 no
Ru1 C17 H17 114.028 no
C16 C17 H17 114.027 no
C18 C17 H17 114.025 no
Ru1 C18 H18 113.994 no
C17 C18 H18 113.994 no
C19 C18 H18 113.997 no
C18 C19 H19A 109.329 no
C18 C19 H19B 109.328 no
C20 C19 H19A 109.332 no
C20 C19 H19B 109.337 no
H19A C19 H19B 107.967 no
C13 C20 H20A 109.059 no
C13 C20 H20B 109.052 no
C19 C20 H20A 109.055 no
C19 C20 H20B 109.051 no
H20A C20 H20B 107.812 no

loop_
_geom_bond_atom_site_label_1
_geom_bond_atom_site_label_2
_geom_bond_distance
_geom_bond_publ_flag
Ru1 C1 2.208(4) yes
Ru1 C2 2.325(4) yes
Ru1 C3 2.394(3) yes
Ru1 C7 2.312(4) yes
Ru1 C8 2.172(3) yes
Ru1 C9 2.261(3) yes
Ru1 C13 2.162(3) yes
Ru1 C14 2.169(3) yes
Ru1 C17 2.180(4) yes
Ru1 C18 2.199(3) yes
O1 C10 1.211(4) yes
O2 C10 1.359(5) yes
O2 C11 1.452(5) yes
C1 C2 1.420(5) yes
C2 C3 1.392(5) yes
C2 C5 1.519(5) yes
C3 C4 1.529(5) yes
C3 C6 1.510(5) yes
C4 C8 1.514(5) yes
C7 C8 1.387(5) yes
C8 C9 1.431(6) yes
C9 C10 1.470(5) yes
C11 C12 1.492(5) yes
C13 C14 1.412(5) yes
C13 C20 1.515(4) yes
C14 C15 1.529(6) yes
C15 C16 1.542(5) yes
C16 C17 1.514(5) yes
C17 C18 1.399(5) yes
C18 C19 1.538(4) yes
C19 C20 1.531(5) yes
C1 H1A 0.990 no
C1 H1B 0.990 no
C4 H4A 0.990 no
C4 H4B 0.990 no
C5 H5A 0.980 no
C5 H5B 0.980 no
C5 H5C 0.980 no
C6 H6A 0.980 no
C6 H6B 0.980 no
C6 H6C 0.980 no
C7 H7A 0.990 no
C7 H7B 0.990 no
C9 H9 1.000 no
C11 H11A 0.990 no
C11 H11B 0.990 no
C12 H12A 0.980 no
C12 H12B 0.980 no
C12 H12C 0.980 no
C13 H13 1.000 no
C14 H14 1.000 no
C15 H15A 0.990 no
C15 H15B 0.990 no
C16 H16A 0.990 no
C16 H16B 0.990 no
C17 H17 1.000 no
C18 H18 1.000 no
C19 H19A 0.990 no
C19 H19B 0.990 no
C20 H20A 0.990 no
C20 H20B 0.990 no

loop_
_geom_contact_atom_site_label_1
_geom_contact_atom_site_label_2
_geom_contact_distance
_geom_contact_publ_flag
_geom_contact_site_symmetry_2
O1 C7 2.994(5) no .
O1 C8 3.012(4) no .
O1 C11 2.653(5) no .
O1 C12 3.218(5) no .
O1 C14 3.136(4) no .
O2 C16 3.436(4) no .
C1 C4 2.988(5) no .
C1 C20 3.458(5) no .
C5 C6 2.961(6) no .
C5 C18 3.128(6) no .
C6 C8 3.451(5) no .
C6 C9 3.440(5) no .
C7 C10 3.040(6) no .
C9 C16 3.562(5) no .
C10 C12 3.138(6) no .
C10 C14 3.128(4) no .
C10 C15 3.537(4) no .
C10 C16 3.540(5) no .
C13 C16 3.461(5) no .
C14 C19 3.073(5) no .
C15 C18 3.087(5) no .
C15 C19 3.023(5) no .
C15 C20 3.109(6) no .
C16 C19 3.073(5) no .
C17 C20 3.449(5) no .
O1 C4 3.091(4) no 2_567
O1 C8 3.441(4) no 2_567
O1 C11 3.465(4) no 2_557
O1 C12 3.391(4) no 2_557
O2 C7 3.481(4) no 1_455
C4 O1 3.091(4) no 2_567
C7 O2 3.481(4) no 1_655
C8 O1 3.441(4) no 2_567
C11 O1 3.465(4) no 2_557
C12 O1 3.391(4) no 2_557
Ru1 H4A 3.3126 no .
Ru1 H6A 3.5766 no .
Ru1 H16B 3.4474 no .
Ru1 H20B 3.4185 no .
O1 H7A 2.3574 no .
O1 H9 3.1932 no .
O1 H11A 2.3425 no .
O1 H11B 3.5613 no .
O1 H12B 2.7803 no .
O1 H14 2.4640 no .
O1 H15A 3.4138 no .
O2 H9 2.3986 no .
O2 H12A 2.5759 no .
O2 H12B 2.6793 no .
O2 H12C 3.2613 no .
O2 H15A 3.5524 no .
O2 H16B 2.6121 no .
C1 H4A 2.8438 no .
C1 H5A 2.5505 no .
C1 H5B 3.0396 no .
C1 H5C 3.2285 no .
C1 H7B 2.8379 no .
C1 H13 3.1454 no .
C1 H18 3.2147 no .
C1 H20B 3.1324 no .
C2 H4A 2.7031 no .
C2 H4B 3.3322 no .
C2 H6A 2.6528 no .
C2 H6B 2.9484 no .
C2 H6C 3.2894 no .
C2 H17 3.5981 no .
C2 H18 2.7166 no .
C3 H1A 2.7759 no .
C3 H1B 3.3040 no .
C3 H5A 3.3005 no .
C3 H5B 2.9038 no .
C3 H5C 2.6674 no .
C3 H7B 3.5208 no .
C3 H9 2.7398 no .
C3 H17 3.3859 no .
C3 H18 3.4019 no .
C4 H1A 2.8332 no .
C4 H6A 3.3686 no .
C4 H6B 2.9043 no .
C4 H6C 2.6438 no .
C4 H7A 3.3695 no .
C4 H7B 2.6458 no .
C4 H9 2.5786 no .
C5 H1A 3.2482 no .
C5 H1B 2.6061 no .
C5 H6A 2.6488 no .
C5 H6B 3.1857 no .
C5 H18 2.4058 no .
C6 H4A 3.2666 no .
C6 H4B 2.5611 no .
C6 H5B 3.1893 no .
C6 H5C 2.6425 no .
C6 H9 2.8541 no .
C6 H17 3.2706 no .
C7 H1A 2.7691 no .
C7 H4A 2.5978 no .
C7 H4B 3.2500 no .
C7 H9 3.2844 no .
C7 H13 2.8835 no .
C7 H14 2.7579 no .
C8 H1A 3.1300 no .
C8 H6C 3.3091 no .
C8 H14 3.4063 no .
C9 H4A 3.3452 no .
C9 H4B 2.7811 no .
C9 H6C 3.0265 no .
C9 H7A 2.6821 no .
C9 H7B 3.3081 no .
C9 H14 3.1789 no .
C9 H16B 3.2572 no .
C9 H17 3.2865 no .
C10 H7A 2.7772 no .
C10 H11A 2.4771 no .
C10 H11B 3.1690 no .
C10 H12A 3.4404 no .
C10 H12B 2.9569 no .
C10 H14 2.8152 no .
C10 H15A 3.4092 no .
C10 H16B 3.0186 no .
C11 H16B 3.3000 no .
C13 H1A 3.5077 no .
C13 H1B 3.0223 no .
C13 H7A 3.2229 no .
C13 H7B 3.4775 no .
C13 H15A 3.3235 no .
C13 H15B 2.7018 no .
C13 H19A 2.9606 no .
C13 H19B 3.3331 no .
C14 H7A 2.8962 no .
C14 H16A 3.3344 no .
C14 H16B 2.9983 no .
C14 H19A 3.1442 no .
C14 H20A 2.9254 no .
C14 H20B 3.3586 no .
C15 H13 3.3845 no .
C15 H17 3.4190 no .
C15 H19A 2.6224 no .
C15 H20A 3.2216 no .
C16 H14 3.2530 no .
C16 H18 3.3666 no .
C16 H19A 2.6918 no .
C17 H5C 3.5283 no .
C17 H6A 3.4064 no .
C17 H9 3.2735 no .
C17 H15A 3.3282 no .
C17 H15B 2.9958 no .
C17 H19A 2.6783 no .
C17 H19B 3.3037 no .
C18 H1B 3.1561 no .
C18 H5A 2.9700 no .
C18 H5C 2.9304 no .
C18 H15B 3.1970 no .
C18 H16A 2.8914 no .
C18 H16B 3.3469 no .
C18 H20A 3.3386 no .
C18 H20B 2.9577 no .
C19 H1B 3.4592 no .
C19 H13 3.4133 no .
C19 H15B 2.6583 no .
C19 H16A 3.1495 no .
C19 H17 3.3764 no .
C20 H1B 3.0277 no .
C20 H14 3.3768 no .
C20 H15B 2.7565 no .
C20 H18 3.2282 no .
H1A H4A 2.3839 no .
H1A H5A 3.3618 no .
H1A H5B 3.5552 no .
H1A H7B 2.2905 no .
H1A H13 3.3502 no .
H1B H5A 2.2594 no .
H1B H5B 3.1484 no .
H1B H5C 3.3744 no .
H1B H7B 3.5739 no .
H1B H13 3.1336 no .
H1B H18 3.1417 no .
H1B H19B 3.5790 no .
H1B H20B 2.4737 no .
H4A H6B 3.4157 no .
H4A H6C 3.5086 no .
H4A H7A 3.5031 no .
H4A H7B 2.3474 no .
H4A H9 3.5379 no .
H4B H6A 3.4949 no .
H4B H6B 2.7402 no .
H4B H6C 2.3911 no .
H4B H7B 3.4285 no .
H4B H9 2.5649 no .
H5A H6A 3.4980 no .
H5A H18 2.2521 no .
H5A H19B 3.4240 no .
H5B H6A 3.0013 no .
H5B H6B 3.1069 no .
H5B H18 3.3624 no .
H5C H6A 2.0398 no .
H5C H6B 2.9636 no .
H5C H6C 3.5044 no .
H5C H17 3.2346 no .
H5C H18 2.0805 no .
H6A H9 3.2880 no .
H6A H17 2.7380 no .
H6A H18 3.1443 no .
H6C H9 2.2373 no .
H6C H17 3.2889 no .
H7A H13 2.9325 no .
H7A H14 2.3210 no .
H7B H13 3.0683 no .
H7B H14 3.5158 no .
H9 H16B 3.3928 no .
H9 H17 3.0846 no .
H11A H12A 2.8384 no .
H11A H12B 2.3066 no .
H11A H12C 2.3768 no .
H11A H15A 3.1614 no .
H11A H16B 3.3797 no .
H11B H12A 2.3869 no .
H11B H12B 2.8371 no .
H11B H12C 2.2974 no .
H11B H16B 3.2145 no .
H13 H14 2.2167 no .
H13 H15B 3.4934 no .
H13 H20A 2.4928 no .
H13 H20B 2.3567 no .
H14 H15A 2.2518 no .
H14 H15B 2.7466 no .
H14 H16B 3.4713 no .
H15A H16A 2.5566 no .
H15A H16B 2.2366 no .
H15A H19A 3.5177 no .
H15B H16A 2.2373 no .
H15B H16B 2.8272 no .
H15B H19A 2.0598 no .
H15B H19B 3.5417 no .
H15B H20A 2.6268 no .
H16A H17 2.5083 no .
H16A H18 3.5805 no .
H16A H19A 2.5332 no .
H16B H17 2.3452 no .
H17 H18 2.2123 no .
H17 H19A 3.4846 no .
H18 H19A 2.7764 no .
H18 H19B 2.2722 no .
H18 H20B 3.4084 no .
H19A H20A 2.2410 no .
H19A H20B 2.8305 no .
H19B H20A 2.5280 no .
H19B H20B 2.2393 no .
O1 H4A 2.7520 no 2_567
O1 H4B 2.8105 no 2_567
O1 H7B 3.5237 no 2_567
O1 H11A 2.8052 no 2_557
O1 H12B 3.3838 no 2_557
O1 H12C 2.8831 no 2_557
O2 H7A 3.2875 no 1_455
O2 H7B 3.0462 no 1_455
O2 H13 2.8058 no 1_455
C1 H6C 3.4912 no 1_655
C1 H15A 3.5117 no 1_565
C2 H15A 3.3014 no 1_565
C4 H7A 3.5795 no 2_567
C4 H11A 3.1187 no 1_565
C4 H11B 3.3158 no 1_565
C4 H12A 3.3759 no 2_467
C4 H12B 3.3589 no 2_567
C5 H16A 3.3732 no 1_565
C5 H16A 3.3131 no 2_566
C5 H17 3.4616 no 2_566
C5 H19B 3.4550 no 2_666
C5 H20B 3.0119 no 2_666
C6 H1A 3.4847 no 1_455
C6 H15B 3.2928 no 1_465
C6 H19B 3.5363 no 2_566
C6 H20A 3.2865 no 1_465
C7 H11B 3.5540 no 1_655
C7 H12A 3.0897 no 1_655
C8 H7A 3.3613 no 2_567
C9 H12A 3.4218 no 2_467
C10 H4A 3.4845 no 2_567
C10 H7B 3.4647 no 2_567
C11 H4A 3.4018 no 1_545
C11 H4B 3.1357 no 1_545
C11 H7A 3.2511 no 1_455
C11 H12C 3.4398 no 2_457
C11 H13 3.1318 no 1_455
C12 H4A 3.3728 no 2_567
C12 H4B 3.1297 no 2_467
C12 H6C 3.2735 no 2_467
C12 H7A 3.1347 no 1_455
C12 H7B 3.5649 no 2_567
C12 H9 3.5583 no 2_467
C12 H11A 3.5583 no 2_557
C12 H12C 3.3820 no 2_457
C12 H14 3.4287 no 2_557
C13 H6B 2.8942 no 1_645
C13 H11B 3.3150 no 1_655
C13 H16B 3.1642 no 1_655
C14 H6B 2.9582 no 1_645
C14 H11B 3.4193 no 1_655
C14 H12C 3.5363 no 2_557
C15 H5B 3.2756 no 1_545
C15 H6B 3.2776 no 1_645
C16 H5B 3.1246 no 1_545
C16 H5C 3.5957 no 2_566
C16 H13 3.2837 no 1_455
C16 H20A 3.5303 no 1_455
C16 H20B 3.1594 no 1_455
C17 H5A 3.5131 no 2_566
C17 H5C 3.1214 no 2_566
C17 H18 3.5349 no 2_566
C17 H20B 3.4225 no 1_455
C18 H5C 2.9357 no 2_566
C18 H18 3.2561 no 2_566
C19 H5A 3.4308 no 2_666
C19 H5C 3.2089 no 2_566
C19 H6A 3.2970 no 2_566
C19 H15B 3.4840 no 2_656
C19 H19A 3.2216 no 2_656
C19 H20A 3.5313 no 2_656
C20 H5A 3.1169 no 2_666
C20 H5B 3.4959 no 2_666
C20 H6B 3.1944 no 1_645
C20 H16A 3.2689 no 1_655
C20 H16B 3.2640 no 1_655
C20 H19A 3.3896 no 2_656
H1A C6 3.4847 no 1_655
H1A H6A 3.3845 no 1_655
H1A H6C 2.7295 no 1_655
H1A H9 3.2417 no 1_655
H1A H12B 3.1085 no 2_567
H1A H15A 3.0815 no 1_565
H1B H5A 3.3794 no 2_666
H1B H6A 3.3615 no 1_655
H1B H6C 3.4692 no 1_655
H1B H17 2.9287 no 1_655
H1B H19B 2.9538 no 2_666
H4A O1 2.7520 no 2_567
H4A C10 3.4845 no 2_567
H4A C11 3.4018 no 1_565
H4A C12 3.3728 no 2_567
H4A H11A 2.6326 no 1_565
H4A H11B 3.2819 no 1_565
H4A H12B 2.4005 no 2_567
H4A H15A 3.0922 no 1_565
H4B O1 2.8105 no 2_567
H4B C11 3.1357 no 1_565
H4B C12 3.1297 no 2_467
H4B H7A 3.0240 no 2_567
H4B H11A 2.7551 no 1_565
H4B H11B 2.6623 no 1_565
H4B H12A 2.5208 no 2_467
H4B H12C 3.4364 no 1_565
H4B H12C 2.8778 no 2_467
H5A C17 3.5131 no 2_566
H5A C19 3.4308 no 2_666
H5A C20 3.1169 no 2_666
H5A H1B 3.3794 no 2_666
H5A H16A 3.3107 no 2_566
H5A H17 3.0292 no 2_566
H5A H19B 2.8238 no 2_666
H5A H20A 3.3850 no 2_666
H5A H20B 2.3015 no 2_666
H5B C15 3.2756 no 1_565
H5B C16 3.1246 no 1_565
H5B C20 3.4959 no 2_666
H5B H15A 3.1533 no 1_565
H5B H15B 2.9899 no 1_565
H5B H16A 2.4068 no 1_565
H5B H16A 3.0336 no 2_566
H5B H16B 3.3619 no 1_565
H5B H19B 3.3140 no 2_666
H5B H20A 3.1394 no 1_465
H5B H20A 3.2947 no 2_666
H5B H20B 2.9423 no 2_666
H5C C16 3.5957 no 2_566
H5C C17 3.1214 no 2_566
H5C C18 2.9357 no 2_566
H5C C19 3.2089 no 2_566
H5C H16A 3.0447 no 2_566
H5C H17 3.0431 no 2_566
H5C H18 2.7437 no 2_566
H5C H19A 2.9945 no 2_566
H5C H19B 3.1133 no 2_566
H5C H20A 3.3881 no 1_465
H5C H20B 3.4301 no 2_666
H6A C19 3.2970 no 2_566
H6A H1A 3.3845 no 1_455
H6A H1B 3.3615 no 1_455
H6A H15B 3.1110 no 1_465
H6A H18 3.4412 no 2_566
H6A H19A 3.2353 no 2_566
H6A H19B 2.6388 no 2_566
H6A H20A 3.1303 no 1_465
H6B C13 2.8942 no 1_465
H6B C14 2.9582 no 1_465
H6B C15 3.2776 no 1_465
H6B C20 3.1944 no 1_465
H6B H11B 2.9607 no 1_565
H6B H12C 3.5465 no 2_467
H6B H13 2.8128 no 1_465
H6B H14 2.9219 no 1_465
H6B H15A 3.3848 no 1_465
H6B H15B 2.9012 no 1_465
H6B H16B 3.4710 no 1_565
H6B H20A 2.5798 no 1_465
H6C C1 3.4912 no 1_455
H6C C12 3.2735 no 2_467
H6C H1A 2.7295 no 1_455
H6C H1B 3.4692 no 1_455
H6C H12A 3.0197 no 2_467
H6C H12B 3.1375 no 2_467
H6C H12C 3.1092 no 2_467
H6C H14 3.4806 no 1_465
H6C H15A 3.2853 no 1_465
H6C H15B 3.3267 no 1_465
H7A O2 3.2875 no 1_655
H7A C4 3.5795 no 2_567
H7A C8 3.3613 no 2_567
H7A C11 3.2511 no 1_655
H7A C12 3.1347 no 1_655
H7A H4B 3.0240 no 2_567
H7A H11B 2.9284 no 1_655
H7A H12A 2.3753 no 1_655
H7A H12C 3.5212 no 1_655
H7A H12C 3.5024 no 2_557
H7B O1 3.5237 no 2_567
H7B O2 3.0462 no 1_655
H7B C10 3.4647 no 2_567
H7B C12 3.5649 no 2_567
H7B H9 3.2959 no 1_655
H7B H12A 3.0269 no 1_655
H7B H12A 3.4132 no 2_567
H7B H12B 2.8767 no 2_567
H9 C12 3.5583 no 2_467
H9 H1A 3.2417 no 1_455
H9 H7B 3.2959 no 1_455
H9 H12A 2.7940 no 2_467
H9 H12B 3.5497 no 2_467
H11A O1 2.8052 no 2_557
H11A C4 3.1187 no 1_545
H11A C12 3.5583 no 2_557
H11A H4A 2.6326 no 1_545
H11A H4B 2.7551 no 1_545
H11A H11A 2.8904 no 2_557
H11A H12B 2.9761 no 2_557
H11B C4 3.3158 no 1_545
H11B C7 3.5540 no 1_455
H11B C13 3.3150 no 1_455
H11B C14 3.4193 no 1_455
H11B H4A 3.2819 no 1_545
H11B H4B 2.6623 no 1_545
H11B H6B 2.9607 no 1_545
H11B H7A 2.9284 no 1_455
H11B H12C 2.7189 no 2_457
H11B H13 2.5438 no 1_455
H11B H14 2.7475 no 1_455
H12A C4 3.3759 no 2_467
H12A C7 3.0897 no 1_455
H12A C9 3.4218 no 2_467
H12A H4B 2.5208 no 2_467
H12A H6C 3.0197 no 2_467
H12A H7A 2.3753 no 1_455
H12A H7B 3.0269 no 1_455
H12A H7B 3.4132 no 2_567
H12A H9 2.7940 no 2_467
H12A H12C 3.4706 no 2_457
H12B O1 3.3838 no 2_557
H12B C4 3.3589 no 2_567
H12B H1A 3.1085 no 2_567
H12B H4A 2.4005 no 2_567
H12B H6C 3.1375 no 2_467
H12B H7B 2.8767 no 2_567
H12B H9 3.5497 no 2_467
H12B H11A 2.9761 no 2_557
H12B H14 3.4151 no 2_557
H12B H15A 3.2175 no 2_557
H12C O1 2.8831 no 2_557
H12C C11 3.4398 no 2_457
H12C C12 3.3820 no 2_457
H12C C14 3.5363 no 2_557
H12C H4B 3.4364 no 1_545
H12C H4B 2.8778 no 2_467
H12C H6B 3.5465 no 2_467
H12C H6C 3.1092 no 2_467
H12C H7A 3.5212 no 1_455
H12C H7A 3.5024 no 2_557
H12C H11B 2.7189 no 2_457
H12C H12A 3.4706 no 2_457
H12C H12C 2.8096 no 2_457
H12C H14 2.6097 no 2_557
H12C H15A 3.5017 no 2_557
H13 O2 2.8058 no 1_655
H13 C11 3.1318 no 1_655
H13 C16 3.2837 no 1_655
H13 H6B 2.8128 no 1_645
H13 H11B 2.5438 no 1_655
H13 H16A 3.4224 no 1_655
H13 H16B 2.4016 no 1_655
H13 H17 3.5848 no 1_655
H14 C12 3.4287 no 2_557
H14 H6B 2.9219 no 1_645
H14 H6C 3.4806 no 1_645
H14 H11B 2.7475 no 1_655
H14 H12B 3.4151 no 2_557
H14 H12C 2.6097 no 2_557
H15A C1 3.5117 no 1_545
H15A C2 3.3014 no 1_545
H15A H1A 3.0815 no 1_545
H15A H4A 3.0922 no 1_545
H15A H5B 3.1533 no 1_545
H15A H6B 3.3848 no 1_645
H15A H6C 3.2853 no 1_645
H15A H12B 3.2175 no 2_557
H15A H12C 3.5017 no 2_557
H15B C6 3.2928 no 1_645
H15B C19 3.4840 no 2_656
H15B H5B 2.9899 no 1_545
H15B H6A 3.1110 no 1_645
H15B H6B 2.9012 no 1_645
H15B H6C 3.3267 no 1_645
H15B H19A 3.2313 no 2_656
H15B H19B 2.9295 no 2_656
H16A C5 3.3732 no 1_545
H16A C5 3.3131 no 2_566
H16A C20 3.2689 no 1_455
H16A H5A 3.3107 no 2_566
H16A H5B 2.4068 no 1_545
H16A H5B 3.0336 no 2_566
H16A H5C 3.0447 no 2_566
H16A H13 3.4224 no 1_455
H16A H20A 2.9429 no 1_455
H16A H20A 3.5736 no 2_656
H16A H20B 2.7714 no 1_455
H16B C13 3.1642 no 1_455
H16B C20 3.2640 no 1_455
H16B H5B 3.3619 no 1_545
H16B H6B 3.4710 no 1_545
H16B H13 2.4016 no 1_455
H16B H20A 3.1931 no 1_455
H16B H20B 2.8938 no 1_455
H17 C5 3.4616 no 2_566
H17 H1B 2.9287 no 1_455
H17 H5A 3.0292 no 2_566
H17 H5C 3.0431 no 2_566
H17 H13 3.5848 no 1_455
H17 H18 3.0373 no 2_566
H17 H20B 2.8930 no 1_455
H18 C17 3.5349 no 2_566
H18 C18 3.2561 no 2_566
H18 H5C 2.7437 no 2_566
H18 H6A 3.4412 no 2_566
H18 H17 3.0373 no 2_566
H18 H18 2.5007 no 2_566
H19A C19 3.2216 no 2_656
H19A C20 3.3896 no 2_656
H19A H5C 2.9945 no 2_566
H19A H6A 3.2353 no 2_566
H19A H15B 3.2313 no 2_656
H19A H19A 2.6149 no 2_656
H19A H19B 3.2732 no 2_656
H19A H20A 2.6905 no 2_656
H19B C5 3.4550 no 2_666
H19B C6 3.5363 no 2_566
H19B H1B 2.9538 no 2_666
H19B H5A 2.8238 no 2_666
H19B H5B 3.3140 no 2_666
H19B H5C 3.1133 no 2_566
H19B H6A 2.6388 no 2_566
H19B H15B 2.9295 no 2_656
H19B H19A 3.2732 no 2_656
H19B H20A 3.5088 no 2_656
H20A C6 3.2865 no 1_645
H20A C16 3.5303 no 1_655
H20A C19 3.5313 no 2_656
H20A H5A 3.3850 no 2_666
H20A H5B 3.1394 no 1_645
H20A H5B 3.2947 no 2_666
H20A H5C 3.3881 no 1_645
H20A H6A 3.1303 no 1_645
H20A H6B 2.5798 no 1_645
H20A H16A 2.9429 no 1_655
H20A H16A 3.5736 no 2_656
H20A H16B 3.1931 no 1_655
H20A H19A 2.6905 no 2_656
H20A H19B 3.5088 no 2_656
H20B C5 3.0119 no 2_666
H20B C16 3.1594 no 1_655
H20B C17 3.4225 no 1_655
H20B H5A 2.3015 no 2_666
H20B H5B 2.9423 no 2_666
H20B H5C 3.4301 no 2_666
H20B H16A 2.7714 no 1_655
H20B H16B 2.8938 no 1_655
H20B H17 2.8930 no 1_655

loop_
_geom_torsion_atom_site_label_1
_geom_torsion_atom_site_label_2
_geom_torsion_atom_site_label_3
_geom_torsion_atom_site_label_4
_geom_torsion
_geom_torsion_publ_flag
C1 Ru1 C2 C1 0.00(15) no
C1 Ru1 C2 C3 -133.8(3) no
C1 Ru1 C2 C5 108.5(3) no
C2 Ru1 C1 C2 0.00(13) no
C1 Ru1 C3 C2 28.39(15) no
C1 Ru1 C3 C4 -95.70(19) no
C1 Ru1 C3 C6 143.8(3) no
C3 Ru1 C1 C2 -26.84(12) no
C1 Ru1 C7 C8 105.49(15) no
C7 Ru1 C1 C2 -119.08(14) no
C1 Ru1 C8 C4 45.21(18) no
C1 Ru1 C8 C7 -73.65(16) no
C1 Ru1 C8 C9 161.24(12) no
C8 Ru1 C1 C2 -84.63(15) no
C1 Ru1 C9 C8 -24.35(18) no
C1 Ru1 C9 C10 -141.01(19) no
C9 Ru1 C1 C2 -70.0(2) no
C1 Ru1 C13 C14 168.67(15) no
C1 Ru1 C13 C20 -71.6(2) no
C13 Ru1 C1 C2 153.59(15) no
C1 Ru1 C14 C13 -13.9(2) no
C1 Ru1 C14 C15 -133.23(17) no
C14 Ru1 C1 C2 162.11(12) no
C1 Ru1 C17 C16 147.42(14) no
C1 Ru1 C17 C18 27.70(16) no
C17 Ru1 C1 C2 57.91(17) no
C1 Ru1 C18 C17 -157.96(12) no
C1 Ru1 C18 C19 83.7(2) no
C18 Ru1 C1 C2 74.27(14) no
C2 Ru1 C3 C2 0.00(17) no
C2 Ru1 C3 C4 -124.1(3) no
C2 Ru1 C3 C6 115.4(3) no
C3 Ru1 C2 C1 133.8(3) no
C3 Ru1 C2 C3 0.00(15) no
C3 Ru1 C2 C5 -117.8(4) no
C2 Ru1 C7 C8 73.56(16) no
C7 Ru1 C2 C1 62.32(13) no
C7 Ru1 C2 C3 -71.45(17) no
C7 Ru1 C2 C5 170.8(3) no
C2 Ru1 C8 C4 9.00(18) no
C2 Ru1 C8 C7 -109.86(16) no
C2 Ru1 C8 C9 125.03(13) no
C8 Ru1 C2 C1 96.52(14) no
C8 Ru1 C2 C3 -37.26(17) no
C8 Ru1 C2 C5 -155.0(3) no
C2 Ru1 C9 C8 -60.84(15) no
C2 Ru1 C9 C10 -177.51(19) no
C9 Ru1 C2 C1 128.71(12) no
C9 Ru1 C2 C3 -5.06(19) no
C9 Ru1 C2 C5 -122.8(3) no
C2 Ru1 C13 C14 -173.55(12) no
C2 Ru1 C13 C20 -53.8(3) no
C13 Ru1 C2 C1 -30.94(18) no
C13 Ru1 C2 C3 -164.72(14) no
C13 Ru1 C2 C5 77.5(3) no
C2 Ru1 C14 C13 14.8(4) no
C2 Ru1 C14 C15 -104.5(4) no
C14 Ru1 C2 C1 -41.5(4) no
C14 Ru1 C2 C3 -175.2(3) no
C14 Ru1 C2 C5 67.0(5) no
C2 Ru1 C17 C16 178.46(14) no
C2 Ru1 C17 C18 58.74(12) no
C17 Ru1 C2 C1 -135.52(12) no
C17 Ru1 C2 C3 90.70(15) no
C17 Ru1 C2 C5 -27.0(3) no
C2 Ru1 C18 C17 -122.79(13) no
C2 Ru1 C18 C19 118.8(3) no
C18 Ru1 C2 C1 -104.07(13) no
C18 Ru1 C2 C3 122.16(17) no
C18 Ru1 C2 C5 4.4(3) no
C3 Ru1 C7 C8 41.28(15) no
C7 Ru1 C3 C2 111.61(16) no
C7 Ru1 C3 C4 -12.49(16) no
C7 Ru1 C3 C6 -133.0(2) no
C3 Ru1 C8 C4 -13.47(15) no
C3 Ru1 C8 C7 -132.3(2) no
C3 Ru1 C8 C9 102.56(15) no
C8 Ru1 C3 C2 137.3(2) no
C8 Ru1 C3 C4 13.18(15) no
C8 Ru1 C3 C6 -107.3(3) no
C3 Ru1 C9 C8 -63.78(12) no
C3 Ru1 C9 C10 179.6(3) no
C9 Ru1 C3 C2 175.11(17) no
C9 Ru1 C3 C4 51.01(15) no
C9 Ru1 C3 C6 -69.5(2) no
C3 Ru1 C13 C14 167.85(17) no
C3 Ru1 C13 C20 -72.4(4) no
C13 Ru1 C3 C2 29.3(3) no
C13 Ru1 C3 C4 -94.8(3) no
C13 Ru1 C3 C6 144.7(3) no
C3 Ru1 C17 C16 -146.53(14) no
C3 Ru1 C17 C18 93.75(12) no
C17 Ru1 C3 C2 -96.73(15) no
C17 Ru1 C3 C4 139.17(15) no
C17 Ru1 C3 C6 18.6(2) no
C3 Ru1 C18 C17 -93.73(13) no
C3 Ru1 C18 C19 147.9(2) no
C18 Ru1 C3 C2 -58.76(17) no
C18 Ru1 C3 C4 177.14(16) no
C18 Ru1 C3 C6 56.6(3) no
C7 Ru1 C8 C4 118.9(3) no
C7 Ru1 C8 C7 0.00(16) no
C7 Ru1 C8 C9 -125.1(3) no
C8 Ru1 C7 C8 0.00(16) no
C7 Ru1 C9 C8 32.19(11) no
C7 Ru1 C9 C10 -84.5(2) no
C9 Ru1 C7 C8 -33.69(13) no
C7 Ru1 C13 C14 85.03(15) no
C7 Ru1 C13 C20 -155.3(2) no
C13 Ru1 C7 C8 -166.24(16) no
C7 Ru1 C14 C13 -92.14(14) no
C7 Ru1 C14 C15 148.53(18) no
C14 Ru1 C7 C8 -128.15(16) no
C7 Ru1 C17 C16 -38.6(3) no
C7 Ru1 C17 C18 -158.29(14) no
C17 Ru1 C7 C8 -69.6(3) no
C8 Ru1 C9 C8 -0.00(12) no
C8 Ru1 C9 C10 -116.7(3) no
C9 Ru1 C8 C4 -116.0(3) no
C9 Ru1 C8 C7 125.1(3) no
C9 Ru1 C8 C9 0.00(11) no
C8 Ru1 C13 C14 75.59(18) no
C8 Ru1 C13 C20 -164.70(17) no
C13 Ru1 C8 C4 135.10(15) no
C13 Ru1 C8 C7 16.2(3) no
C13 Ru1 C8 C9 -108.87(15) no
C8 Ru1 C14 C13 -120.87(14) no
C8 Ru1 C14 C15 119.80(17) no
C14 Ru1 C8 C4 173.63(16) no
C14 Ru1 C8 C7 54.77(18) no
C14 Ru1 C8 C9 -70.34(14) no
C8 Ru1 C17 C16 -81.97(17) no
C8 Ru1 C17 C18 158.31(11) no
C17 Ru1 C8 C4 -96.9(2) no
C17 Ru1 C8 C7 144.19(13) no
C17 Ru1 C8 C9 19.08(18) no
C8 Ru1 C18 C17 -52.4(4) no
C8 Ru1 C18 C19 -170.7(3) no
C18 Ru1 C8 C4 -60.1(5) no
C18 Ru1 C8 C7 -179.0(3) no
C18 Ru1 C8 C9 55.9(4) no
C9 Ru1 C13 C14 30.2(2) no
C9 Ru1 C13 C20 149.88(17) no
C13 Ru1 C9 C8 97.39(16) no
C13 Ru1 C9 C10 -19.3(3) no
C9 Ru1 C14 C13 -155.95(14) no
C9 Ru1 C14 C15 84.72(18) no
C14 Ru1 C9 C8 115.44(13) no
C14 Ru1 C9 C10 -1.2(3) no
C9 Ru1 C17 C16 -70.46(15) no
C9 Ru1 C17 C18 169.82(11) no
C17 Ru1 C9 C8 -164.85(11) no
C17 Ru1 C9 C10 78.5(2) no
C9 Ru1 C18 C17 -12.86(17) no
C9 Ru1 C18 C19 -131.23(18) no
C18 Ru1 C9 C8 -157.11(11) no
C18 Ru1 C9 C10 86.2(3) no
C13 Ru1 C14 C13 0.00(14) no
C13 Ru1 C14 C15 -119.3(3) no
C14 Ru1 C13 C14 0.00(14) no
C14 Ru1 C13 C20 119.7(3) no
C13 Ru1 C17 C16 55.71(16) no
C13 Ru1 C17 C18 -64.01(13) no
C17 Ru1 C13 C14 -65.09(14) no
C17 Ru1 C13 C20 54.6(2) no
C13 Ru1 C18 C17 114.53(14) no
C13 Ru1 C18 C19 -3.8(2) no
C18 Ru1 C13 C14 -98.70(15) no
C18 Ru1 C13 C20 21.02(19) no
C14 Ru1 C17 C16 21.08(14) no
C14 Ru1 C17 C18 -98.64(12) no
C17 Ru1 C14 C13 113.49(14) no
C17 Ru1 C14 C15 -5.85(16) no
C14 Ru1 C18 C17 76.92(13) no
C14 Ru1 C18 C19 -41.5(2) no
C18 Ru1 C14 C13 76.67(14) no
C18 Ru1 C14 C15 -42.66(17) no
C17 Ru1 C18 C17 0.00(12) no
C17 Ru1 C18 C19 -118.4(3) no
C18 Ru1 C17 C16 119.7(2) no
C18 Ru1 C17 C18 0.00(12) no
C10 O2 C11 C12 86.1(3) no
C11 O2 C10 O1 0.5(4) no
C11 O2 C10 C9 -179.06(19) no
Ru1 C1 C2 Ru1 0.000(11) no
Ru1 C1 C2 C3 55.1(3) no
Ru1 C1 C2 C5 -121.9(3) no
Ru1 C2 C3 Ru1 -0.000(11) no
Ru1 C2 C3 C4 76.6(3) no
Ru1 C2 C3 C6 -119.5(3) no
C1 C2 C3 Ru1 -51.4(4) no
C1 C2 C3 C4 25.2(5) no
C1 C2 C3 C6 -170.9(3) no
C5 C2 C3 Ru1 125.6(4) no
C5 C2 C3 C4 -157.8(3) no
C5 C2 C3 C6 6.0(5) no
Ru1 C3 C4 C8 -17.5(2) no
C2 C3 C4 C8 -83.7(4) no
C6 C3 C4 C8 111.4(3) no
C3 C4 C8 Ru1 19.6(3) no
C3 C4 C8 C7 100.3(3) no
C3 C4 C8 C9 -57.5(3) no
Ru1 C7 C8 Ru1 0.0 no
Ru1 C7 C8 C4 -93.1(2) no
Ru1 C7 C8 C9 64.3(2) no
Ru1 C8 C9 Ru1 0.0 no
Ru1 C8 C9 C10 109.4(2) no
C4 C8 C9 Ru1 92.0(3) no
C4 C8 C9 C10 -158.5(2) no
C7 C8 C9 Ru1 -65.9(3) no
C7 C8 C9 C10 43.5(4) no
Ru1 C9 C10 O1 67.2(4) no
Ru1 C9 C10 O2 -113.3(2) no
C8 C9 C10 O1 -13.1(4) no
C8 C9 C10 O2 166.4(2) no
Ru1 C13 C14 Ru1 0.000(11) no
Ru1 C13 C14 C15 107.6(2) no
Ru1 C13 C20 C19 -35.3(4) no
C14 C13 C20 C19 46.5(4) no
C20 C13 C14 Ru1 -104.8(3) no
C20 C13 C14 C15 2.7(4) no
Ru1 C14 C15 C16 -10.1(3) no
C13 C14 C15 C16 -92.8(3) no
C14 C15 C16 C17 28.0(4) no
C15 C16 C17 Ru1 -33.0(3) no
C15 C16 C17 C18 49.6(4) no
Ru1 C17 C18 Ru1 0.0 no
Ru1 C17 C18 C19 106.6(3) no
C16 C17 C18 Ru1 -104.9(4) no
C16 C17 C18 C19 1.6(5) no
Ru1 C18 C19 C20 -13.7(4) no
C17 C18 C19 C20 -95.4(4) no
C18 C19 C20 C13 31.6(4) no
